data_7102963
loop_
_publ_author_name
'Zhao, Jun-Feng'
'Zhao, Yu-Jun'
'Loh, Teck-Peng'

_publ_section_title
;
 Indium tribromide-promoted arene-terminated epoxy olefin cyclization.
;
_journal_issue 11
_journal_name_full 'Chemical communications (Cambridge, England)'
_journal_page_first 1353
_journal_page_last 1355
_journal_paper_doi 10.1039/b718337b
_journal_year 2008
_chemical_formula_sum 'C22 H32 O'
_chemical_formula_weight 312.48
_chemical_name_systematic
;
?
;
_space_group_IT_number 9
_symmetry_cell_setting monoclinic
_symmetry_space_group_name_Hall 'C -2yc'
_symmetry_space_group_name_H-M 'C 1 c 1'
_atom_sites_solution_hydrogens geom
_atom_sites_solution_primary direct
_atom_sites_solution_secondary difmap
_audit_creation_method SHELXL-97
_cell_angle_alpha 90.00
_cell_angle_beta 102.816(5)
_cell_angle_gamma 90.00
_cell_formula_units_Z 8
_cell_length_a 46.416(3)
_cell_length_b 7.2645(4)
_cell_length_c 10.9433(7)
_cell_measurement_reflns_used 6264
_cell_measurement_temperature 173(2)
_cell_measurement_theta_max 29.71
_cell_measurement_theta_min 2.70
_cell_volume 3598.0(4)
_computing_cell_refinement 'Bruker SMART'
_computing_data_collection 'Bruker SMART'
_computing_data_reduction 'Bruker SAINT'
_computing_molecular_graphics 'Bruker SHELXTL'
_computing_publication_material 'Bruker SHELXTL'
_computing_structure_refinement 'SHELXL-97 (Sheldrick, 1997)'
_computing_structure_solution 'SHELXS-97 (Sheldrick, 1990)'
_diffrn_ambient_temperature 173(2)
_diffrn_measured_fraction_theta_full 0.999
_diffrn_measured_fraction_theta_max 0.999
_diffrn_measurement_device_type 'CCD area detector'
_diffrn_measurement_method 'phi and omega scans'
_diffrn_radiation_monochromator graphite
_diffrn_radiation_source 'fine-focus sealed tube'
_diffrn_radiation_type MoK\a
_diffrn_radiation_wavelength 0.71073
_diffrn_reflns_av_R_equivalents 0.0804
_diffrn_reflns_av_sigmaI/netI 0.0869
_diffrn_reflns_limit_h_max 56
_diffrn_reflns_limit_h_min -56
_diffrn_reflns_limit_k_max 8
_diffrn_reflns_limit_k_min -8
_diffrn_reflns_limit_l_max 13
_diffrn_reflns_limit_l_min -13
_diffrn_reflns_number 21178
_diffrn_reflns_theta_full 25.50
_diffrn_reflns_theta_max 25.50
_diffrn_reflns_theta_min 0.90
_exptl_absorpt_coefficient_mu 0.068
_exptl_absorpt_correction_T_max 0.9865
_exptl_absorpt_correction_T_min 0.9832
_exptl_absorpt_correction_type multi-scan
_exptl_absorpt_process_details sadabs
_exptl_crystal_colour colourless
_exptl_crystal_density_diffrn 1.154
_exptl_crystal_density_meas 0
_exptl_crystal_density_method 'not measured'
_exptl_crystal_description fragment
_exptl_crystal_F_000 1376
_exptl_crystal_size_max 0.25
_exptl_crystal_size_mid 0.22
_exptl_crystal_size_min 0.20
_refine_diff_density_max 0.467
_refine_diff_density_min -0.392
_refine_diff_density_rms 0.097
_refine_ls_abs_structure_details 'Flack H D (1983), Acta Cryst. A39, 876-881'
_refine_ls_abs_structure_Flack 2(3)
_refine_ls_extinction_method none
_refine_ls_goodness_of_fit_ref 1.048
_refine_ls_hydrogen_treatment constr
_refine_ls_matrix_type full
_refine_ls_number_parameters 425
_refine_ls_number_reflns 6661
_refine_ls_number_restraints 2
_refine_ls_restrained_S_all 1.048
_refine_ls_R_factor_all 0.1034
_refine_ls_R_factor_gt 0.0936
_refine_ls_shift/su_max 0.010
_refine_ls_shift/su_mean 0.001
_refine_ls_structure_factor_coef Fsqd
_refine_ls_weighting_details 'calc w=1/[\s^2^(Fo^2^)+(0.1427P)^2^+14.3321P] where P=(Fo^2^+2Fc^2^)/3'
_refine_ls_weighting_scheme calc
_refine_ls_wR_factor_gt 0.2570
_refine_ls_wR_factor_ref 0.2685
_reflns_number_gt 5755
_reflns_number_total 6661
_reflns_threshold_expression >2sigma(I)
_cod_data_source_file b718337b.txt
_cod_data_source_block ltp56m
_cod_depositor_comments
;
The following automatic conversions were performed:
'_symmetry_cell_setting' value 'Monoclinic' changed to 'monoclinic'
according to '/home/saulius/struct/CIF-dictionaries/cif_core.dic'
dictionary named 'cif_core.dic' version 2.4.1 from 2010-06-29.

Automatic conversion script
Id: cif_fix_enum 1527 2010-12-29 10:47:43Z saulius 
;
_cod_original_sg_symbol_H-M Cc
_cod_database_code 7102963

loop_
_symmetry_equiv_pos_as_xyz
'x, y, z'
'x, -y, z+1/2'
'x+1/2, y+1/2, z'
'x+1/2, -y+1/2, z+1/2'

loop_
_atom_site_label
_atom_site_type_symbol
_atom_site_fract_x
_atom_site_fract_y
_atom_site_fract_z
_atom_site_U_iso_or_equiv
_atom_site_adp_type
_atom_site_occupancy
_atom_site_symmetry_multiplicity
_atom_site_calc_flag
_atom_site_refinement_flags
_atom_site_disorder_assembly
_atom_site_disorder_group
C1 C 0.59444(10) 0.5518(7) 0.5112(5) 0.0252(11) Uani 1 1 d . . .
H1 H 0.5911 0.5043 0.5927 0.030 Uiso 1 1 calc R . .
C2 C 0.58172(11) 0.7501(7) 0.4927(5) 0.0247(10) Uani 1 1 d . . .
C3 C 0.59618(12) 0.8619(8) 0.6093(6) 0.0323(12) Uani 1 1 d . . .
H3A H 0.5902 0.9912 0.5968 0.048 Uiso 1 1 calc R . .
H3B H 0.6177 0.8526 0.6229 0.048 Uiso 1 1 calc R . .
H3C H 0.5898 0.8131 0.6825 0.048 Uiso 1 1 calc R . .
C4 C 0.58958(13) 0.8421(8) 0.3784(6) 0.0380(13) Uani 1 1 d . . .
H4A H 0.5798 0.9623 0.3642 0.057 Uiso 1 1 calc R . .
H4B H 0.5829 0.7642 0.3044 0.057 Uiso 1 1 calc R . .
H4C H 0.6110 0.8587 0.3935 0.057 Uiso 1 1 calc R . .
C5 C 0.54791(10) 0.7333(6) 0.4876(4) 0.0201(10) Uani 1 1 d . . .
H5 H 0.5468 0.6754 0.5694 0.024 Uiso 1 1 calc R . .
C6 C 0.53170(11) 0.9175(6) 0.4868(5) 0.0240(10) Uani 1 1 d . . .
H6A H 0.5437 1.0018 0.5489 0.029 Uiso 1 1 calc R . .
H6B H 0.5290 0.9750 0.4030 0.029 Uiso 1 1 calc R . .
C7 C 0.50149(11) 0.8883(6) 0.5188(5) 0.0222(10) Uani 1 1 d . . .
H7A H 0.4916 1.0091 0.5177 0.027 Uiso 1 1 calc R . .
H7B H 0.5046 0.8386 0.6050 0.027 Uiso 1 1 calc R . .
C8 C 0.46886(13) 0.8538(7) 0.3014(5) 0.0303(12) Uani 1 1 d . . .
H8A H 0.4556 0.7706 0.2446 0.045 Uiso 1 1 calc R . .
H8B H 0.4854 0.8883 0.2642 0.045 Uiso 1 1 calc R . .
H8C H 0.4580 0.9647 0.3153 0.045 Uiso 1 1 calc R . .
C9 C 0.48073(10) 0.7557(6) 0.4280(4) 0.0193(9) Uani 1 1 d . . .
C10 C 0.45410(10) 0.7051(8) 0.4825(4) 0.0244(11) Uani 1 1 d . . .
C11 C 0.43931(11) 0.8408(8) 0.5358(5) 0.0319(12) Uani 1 1 d . . .
H11 H 0.4460 0.9644 0.5370 0.038 Uiso 1 1 calc R . .
C12 C 0.41529(12) 0.8015(10) 0.5866(6) 0.0407(15) Uani 1 1 d . . .
H12 H 0.4059 0.8965 0.6233 0.049 Uiso 1 1 calc R . .
C13 C 0.40484(13) 0.6200(11) 0.5834(6) 0.0474(17) Uani 1 1 d . . .
H13 H 0.3887 0.5899 0.6198 0.057 Uiso 1 1 calc R . .
C14 C 0.41799(11) 0.4898(10) 0.5284(5) 0.0382(14) Uani 1 1 d . . .
H14 H 0.4103 0.3682 0.5249 0.046 Uiso 1 1 calc R . .
C15 C 0.44243(11) 0.5227(8) 0.4755(4) 0.0252(10) Uani 1 1 d . . .
C16 C 0.45594(12) 0.3692(8) 0.4173(5) 0.0310(12) Uani 1 1 d . . .
H16A H 0.4400 0.2992 0.3615 0.037 Uiso 1 1 calc R . .
H16B H 0.4659 0.2846 0.4844 0.037 Uiso 1 1 calc R . .
C17 C 0.47817(12) 0.4301(7) 0.3421(5) 0.0282(11) Uani 1 1 d . . .
H17A H 0.4677 0.4833 0.2611 0.034 Uiso 1 1 calc R . .
H17B H 0.4898 0.3230 0.3247 0.034 Uiso 1 1 calc R . .
C18 C 0.49892(10) 0.5757(6) 0.4187(4) 0.0181(9) Uani 1 1 d . . .
H18 H 0.5036 0.5256 0.5061 0.022 Uiso 1 1 calc R . .
C19 C 0.52974(11) 0.6003(6) 0.3860(4) 0.0200(10) Uani 1 1 d . . .
C20 C 0.52692(12) 0.6611(8) 0.2489(5) 0.0306(12) Uani 1 1 d . . .
H20A H 0.5086 0.6119 0.1971 0.046 Uiso 1 1 calc R . .
H20B H 0.5438 0.6143 0.2181 0.046 Uiso 1 1 calc R . .
H20C H 0.5266 0.7959 0.2443 0.046 Uiso 1 1 calc R . .
C21 C 0.54555(11) 0.4109(6) 0.4032(5) 0.0230(10) Uani 1 1 d . . .
H21A H 0.5426 0.3543 0.4818 0.028 Uiso 1 1 calc R . .
H21B H 0.5362 0.3294 0.3331 0.028 Uiso 1 1 calc R . .
C22 C 0.57901(12) 0.4218(7) 0.4080(5) 0.0287(11) Uani 1 1 d . . .
H22A H 0.5878 0.2975 0.4232 0.034 Uiso 1 1 calc R . .
H22B H 0.5821 0.4657 0.3262 0.034 Uiso 1 1 calc R . .
C23 C 0.17847(10) 0.9469(7) 0.3591(4) 0.0215(10) Uani 1 1 d . . .
H23 H 0.1797 0.9974 0.4451 0.026 Uiso 1 1 calc R . .
C24 C 0.19147(10) 0.7487(7) 0.3727(5) 0.0230(10) Uani 1 1 d . . .
C25 C 0.18633(13) 0.6499(8) 0.2462(6) 0.0350(13) Uani 1 1 d . . .
H25A H 0.1660 0.6042 0.2238 0.053 Uiso 1 1 calc R . .
H25B H 0.2001 0.5462 0.2520 0.053 Uiso 1 1 calc R . .
H25C H 0.1896 0.7360 0.1818 0.053 Uiso 1 1 calc R . .
C26 C 0.17492(12) 0.6415(7) 0.4573(5) 0.0320(12) Uani 1 1 d . . .
H26A H 0.1816 0.6833 0.5442 0.048 Uiso 1 1 calc R . .
H26B H 0.1790 0.5097 0.4523 0.048 Uiso 1 1 calc R . .
H26C H 0.1536 0.6635 0.4294 0.048 Uiso 1 1 calc R . .
C27 C 0.22510(9) 0.7708(6) 0.4408(4) 0.0172(9) Uani 1 1 d . . .
H27 H 0.2248 0.8320 0.5223 0.021 Uiso 1 1 calc R . .
C28 C 0.24123(11) 0.5878(6) 0.4772(5) 0.0218(10) Uani 1 1 d . . .
H28A H 0.2286 0.5053 0.5150 0.026 Uiso 1 1 calc R . .
H28B H 0.2450 0.5271 0.4012 0.026 Uiso 1 1 calc R . .
C29 C 0.27044(11) 0.6194(6) 0.5702(5) 0.0218(10) Uani 1 1 d . . .
H29A H 0.2803 0.4992 0.5922 0.026 Uiso 1 1 calc R . .
H29B H 0.2664 0.6733 0.6478 0.026 Uiso 1 1 calc R . .
C30 C 0.29178(10) 0.7490(6) 0.5192(4) 0.0185(9) Uani 1 1 d . . .
C31 C 0.30512(12) 0.6463(7) 0.4202(5) 0.0300(11) Uani 1 1 d . . .
H31A H 0.3179 0.5466 0.4610 0.045 Uiso 1 1 calc R . .
H31B H 0.3167 0.7327 0.3817 0.045 Uiso 1 1 calc R . .
H31C H 0.2891 0.5948 0.3554 0.045 Uiso 1 1 calc R . .
C32 C 0.31821(10) 0.8007(7) 0.6271(4) 0.0206(10) Uani 1 1 d . . .
C33 C 0.33176(11) 0.6671(7) 0.7117(5) 0.0264(11) Uani 1 1 d . . .
H33 H 0.3241 0.5454 0.7035 0.032 Uiso 1 1 calc R . .
C34 C 0.35614(11) 0.7047(8) 0.8078(5) 0.0312(12) Uani 1 1 d . . .
H34 H 0.3648 0.6099 0.8638 0.037 Uiso 1 1 calc R . .
C35 C 0.36775(12) 0.8825(9) 0.8215(6) 0.0377(13) Uani 1 1 d . . .
H35 H 0.3843 0.9109 0.8872 0.045 Uiso 1 1 calc R . .
C36 C 0.35455(11) 1.0181(8) 0.7365(5) 0.0295(11) Uani 1 1 d . . .
H36 H 0.3624 1.1395 0.7456 0.035 Uiso 1 1 calc R . .
C37 C 0.33022(10) 0.9807(7) 0.6386(5) 0.0233(10) Uani 1 1 d . . .
C38 C 0.31700(11) 1.1364(7) 0.5530(6) 0.0294(12) Uani 1 1 d . . .
H38A H 0.3331 1.2057 0.5281 0.035 Uiso 1 1 calc R . .
H38B H 0.3067 1.2216 0.5998 0.035 Uiso 1 1 calc R . .
C39 C 0.29512(11) 1.0719(7) 0.4348(5) 0.0248(11) Uani 1 1 d . . .
H39A H 0.3060 1.0172 0.3753 0.030 Uiso 1 1 calc R . .
H39B H 0.2836 1.1780 0.3933 0.030 Uiso 1 1 calc R . .
C40 C 0.27414(10) 0.9270(6) 0.4719(4) 0.0177(9) Uani 1 1 d . . .
H40 H 0.2687 0.9794 0.5482 0.021 Uiso 1 1 calc R . .
C41 C 0.24396(10) 0.9000(6) 0.3765(4) 0.0197(9) Uani 1 1 d . . .
C42 C 0.24851(13) 0.8351(8) 0.2475(5) 0.0294(11) Uani 1 1 d . . .
H42A H 0.2671 0.8850 0.2335 0.044 Uiso 1 1 calc R . .
H42B H 0.2321 0.8787 0.1814 0.044 Uiso 1 1 calc R . .
H42C H 0.2492 0.7003 0.2459 0.044 Uiso 1 1 calc R . .
C43 C 0.22782(11) 1.0892(6) 0.3566(5) 0.0233(10) Uani 1 1 d . . .
H43A H 0.2293 1.1481 0.4393 0.028 Uiso 1 1 calc R . .
H43B H 0.2382 1.1696 0.3071 0.028 Uiso 1 1 calc R . .
C44 C 0.19534(11) 1.0768(7) 0.2901(5) 0.0249(11) Uani 1 1 d . . .
H44A H 0.1938 1.0318 0.2034 0.030 Uiso 1 1 calc R . .
H44B H 0.1864 1.2009 0.2853 0.030 Uiso 1 1 calc R . .
O1 O 0.62570(8) 0.5460(6) 0.5162(4) 0.0396(10) Uani 1 1 d . . .
H1A H 0.6285 0.5441 0.4431 0.059 Uiso 1 1 calc R . .
O2 O 0.14767(8) 0.9468(6) 0.2936(4) 0.0348(9) Uani 1 1 d . . .
H2 H 0.1445 1.0364 0.2439 0.052 Uiso 1 1 calc R . .

loop_
_atom_site_aniso_label
_atom_site_aniso_U_11
_atom_site_aniso_U_22
_atom_site_aniso_U_33
_atom_site_aniso_U_23
_atom_site_aniso_U_13
_atom_site_aniso_U_12
C1 0.023(2) 0.023(3) 0.031(3) 0.000(2) 0.008(2) 0.0006(19)
C2 0.027(2) 0.020(2) 0.027(3) -0.002(2) 0.0057(19) 0.0018(18)
C3 0.025(2) 0.025(3) 0.044(3) -0.006(2) 0.002(2) -0.003(2)
C4 0.036(3) 0.032(3) 0.049(4) 0.002(3) 0.016(3) -0.007(2)
C5 0.027(2) 0.017(2) 0.018(2) -0.0005(18) 0.0074(18) 0.0029(18)
C6 0.029(2) 0.014(2) 0.028(3) -0.0014(19) 0.004(2) 0.0021(18)
C7 0.028(2) 0.016(2) 0.022(2) -0.0075(19) 0.0033(19) 0.0043(18)
C8 0.038(3) 0.023(3) 0.028(3) 0.008(2) 0.002(2) 0.012(2)
C9 0.025(2) 0.015(2) 0.016(2) 0.0003(18) 0.0014(17) 0.0054(18)
C10 0.020(2) 0.041(3) 0.012(2) 0.000(2) 0.0024(17) 0.004(2)
C11 0.025(2) 0.041(3) 0.029(3) -0.005(2) 0.004(2) 0.011(2)
C12 0.027(3) 0.064(4) 0.033(3) -0.008(3) 0.010(2) 0.010(3)
C13 0.022(3) 0.083(5) 0.037(3) -0.014(3) 0.006(2) -0.009(3)
C14 0.016(2) 0.058(4) 0.039(3) -0.001(3) 0.002(2) -0.010(2)
C15 0.024(2) 0.033(3) 0.016(2) 0.001(2) -0.0001(18) -0.002(2)
C16 0.025(2) 0.030(3) 0.035(3) -0.008(2) 0.001(2) -0.002(2)
C17 0.032(3) 0.021(3) 0.028(3) -0.008(2) -0.002(2) 0.003(2)
C18 0.030(2) 0.015(2) 0.011(2) -0.0036(17) 0.0074(18) 0.0010(18)
C19 0.033(3) 0.015(2) 0.013(2) -0.0038(18) 0.0073(18) 0.0032(18)
C20 0.035(3) 0.030(3) 0.027(3) -0.003(2) 0.006(2) -0.003(2)
C21 0.029(2) 0.018(2) 0.024(2) -0.004(2) 0.010(2) 0.0002(19)
C22 0.032(3) 0.021(3) 0.034(3) -0.002(2) 0.009(2) 0.007(2)
C23 0.017(2) 0.024(2) 0.023(2) 0.000(2) 0.0021(18) 0.0043(18)
C24 0.020(2) 0.025(3) 0.023(2) 0.000(2) 0.0021(18) -0.0007(19)
C25 0.033(3) 0.029(3) 0.040(3) -0.005(2) 0.003(2) -0.001(2)
C26 0.032(3) 0.025(3) 0.037(3) 0.007(2) 0.003(2) -0.003(2)
C27 0.021(2) 0.017(2) 0.015(2) 0.0000(17) 0.0056(17) 0.0014(17)
C28 0.025(2) 0.016(2) 0.025(2) 0.0019(19) 0.0087(19) -0.0006(18)
C29 0.028(2) 0.014(2) 0.025(3) 0.0090(19) 0.010(2) 0.0049(18)
C30 0.022(2) 0.016(2) 0.020(2) 0.0038(18) 0.0086(17) 0.0037(17)
C31 0.039(3) 0.025(3) 0.029(3) -0.004(2) 0.014(2) 0.005(2)
C32 0.016(2) 0.022(2) 0.028(3) 0.002(2) 0.0133(19) 0.0025(18)
C33 0.022(2) 0.030(3) 0.029(3) 0.001(2) 0.010(2) 0.004(2)
C34 0.017(2) 0.038(3) 0.038(3) 0.007(2) 0.007(2) 0.005(2)
C35 0.025(3) 0.047(3) 0.040(3) 0.001(3) 0.004(2) 0.005(2)
C36 0.020(2) 0.034(3) 0.037(3) -0.002(2) 0.012(2) 0.000(2)
C37 0.021(2) 0.023(2) 0.028(3) -0.008(2) 0.0094(19) 0.0008(19)
C38 0.023(2) 0.022(3) 0.045(3) 0.004(2) 0.011(2) -0.0011(19)
C39 0.027(2) 0.017(2) 0.033(3) 0.008(2) 0.012(2) 0.0011(18)
C40 0.023(2) 0.018(2) 0.016(2) 0.0043(18) 0.0125(18) 0.0020(17)
C41 0.024(2) 0.016(2) 0.021(2) 0.0031(18) 0.0070(18) 0.0027(18)
C42 0.040(3) 0.030(3) 0.019(2) 0.007(2) 0.009(2) 0.004(2)
C43 0.032(3) 0.016(2) 0.023(2) 0.0044(19) 0.008(2) 0.0013(19)
C44 0.023(2) 0.022(2) 0.029(3) 0.006(2) 0.004(2) 0.0085(18)
O1 0.0250(18) 0.054(3) 0.041(2) -0.009(2) 0.0103(16) 0.0023(17)
O2 0.0197(17) 0.040(2) 0.042(2) 0.0063(18) 0.0006(15) 0.0055(15)

loop_
_atom_type_symbol
_atom_type_description
_atom_type_scat_dispersion_real
_atom_type_scat_dispersion_imag
_atom_type_scat_source
C C 0.0033 0.0016 'International Tables Vol C Tables 4.2.6.8 and 6.1.1.4'
H H 0.0000 0.0000 'International Tables Vol C Tables 4.2.6.8 and 6.1.1.4'
O O 0.0106 0.0060 'International Tables Vol C Tables 4.2.6.8 and 6.1.1.4'

loop_
_geom_angle_atom_site_label_1
_geom_angle_atom_site_label_2
_geom_angle_atom_site_label_3
_geom_angle
_geom_angle_site_symmetry_1
_geom_angle_site_symmetry_3
_geom_angle_publ_flag
O1 C1 C22 108.3(4) . . ?
O1 C1 C2 112.5(4) . . ?
C22 C1 C2 112.1(4) . . ?
C4 C2 C3 108.0(4) . . ?
C4 C2 C1 111.0(4) . . ?
C3 C2 C1 107.4(4) . . ?
C4 C2 C5 115.1(4) . . ?
C3 C2 C5 108.7(4) . . ?
C1 C2 C5 106.4(4) . . ?
C6 C5 C2 114.8(4) . . ?
C6 C5 C19 110.3(4) . . ?
C2 C5 C19 116.8(4) . . ?
C7 C6 C5 110.5(4) . . ?
C6 C7 C9 114.1(4) . . ?
C10 C9 C8 107.5(4) . . ?
C10 C9 C7 109.8(4) . . ?
C8 C9 C7 109.5(4) . . ?
C10 C9 C18 108.5(4) . . ?
C8 C9 C18 114.5(4) . . ?
C7 C9 C18 106.9(4) . . ?
C11 C10 C15 117.4(5) . . ?
C11 C10 C9 120.4(5) . . ?
C15 C10 C9 122.1(4) . . ?
C12 C11 C10 122.4(6) . . ?
C11 C12 C13 119.3(6) . . ?
C14 C13 C12 119.0(6) . . ?
C13 C14 C15 123.8(6) . . ?
C14 C15 C10 117.9(5) . . ?
C14 C15 C16 120.3(5) . . ?
C10 C15 C16 121.8(5) . . ?
C15 C16 C17 114.4(5) . . ?
C16 C17 C18 108.7(4) . . ?
C17 C18 C19 116.5(4) . . ?
C17 C18 C9 109.0(4) . . ?
C19 C18 C9 116.9(4) . . ?
C20 C19 C21 107.9(4) . . ?
C20 C19 C18 111.9(4) . . ?
C21 C19 C18 107.7(4) . . ?
C20 C19 C5 115.4(4) . . ?
C21 C19 C5 107.1(4) . . ?
C18 C19 C5 106.5(3) . . ?
C22 C21 C19 113.8(4) . . ?
C1 C22 C21 111.1(4) . . ?
O2 C23 C44 108.2(4) . . ?
O2 C23 C24 111.5(4) . . ?
C44 C23 C24 112.8(4) . . ?
C25 C24 C26 108.0(4) . . ?
C25 C24 C23 111.6(4) . . ?
C26 C24 C23 106.9(4) . . ?
C25 C24 C27 114.4(4) . . ?
C26 C24 C27 109.9(4) . . ?
C23 C24 C27 105.8(4) . . ?
C28 C27 C41 110.5(4) . . ?
C28 C27 C24 114.1(4) . . ?
C41 C27 C24 116.4(4) . . ?
C29 C28 C27 110.8(4) . . ?
C28 C29 C30 113.3(4) . . ?
C32 C30 C31 106.1(4) . . ?
C32 C30 C40 108.8(4) . . ?
C31 C30 C40 115.4(4) . . ?
C32 C30 C29 109.4(4) . . ?
C31 C30 C29 110.1(4) . . ?
C40 C30 C29 107.0(3) . . ?
C33 C32 C37 118.3(4) . . ?
C33 C32 C30 120.2(4) . . ?
C37 C32 C30 121.4(4) . . ?
C34 C33 C32 122.5(5) . . ?
C33 C34 C35 119.6(5) . . ?
C34 C35 C36 118.6(5) . . ?
C35 C36 C37 122.2(5) . . ?
C36 C37 C32 118.8(5) . . ?
C36 C37 C38 118.5(5) . . ?
C32 C37 C38 122.6(4) . . ?
C37 C38 C39 113.4(4) . . ?
C38 C39 C40 108.9(4) . . ?
C39 C40 C30 109.7(4) . . ?
C39 C40 C41 115.7(4) . . ?
C30 C40 C41 116.4(4) . . ?
C42 C41 C27 115.7(4) . . ?
C42 C41 C43 107.5(4) . . ?
C27 C41 C43 107.1(4) . . ?
C42 C41 C40 111.4(4) . . ?
C27 C41 C40 106.6(4) . . ?
C43 C41 C40 108.3(4) . . ?
C44 C43 C41 114.1(4) . . ?
C43 C44 C23 111.2(4) . . ?

loop_
_geom_bond_atom_site_label_1
_geom_bond_atom_site_label_2
_geom_bond_distance
_geom_bond_site_symmetry_2
_geom_bond_publ_flag
C1 O1 1.440(6) . ?
C1 C22 1.524(7) . ?
C1 C2 1.553(7) . ?
C2 C4 1.531(8) . ?
C2 C3 1.536(7) . ?
C2 C5 1.563(7) . ?
C5 C6 1.534(6) . ?
C5 C19 1.570(6) . ?
C6 C7 1.534(7) . ?
C7 C9 1.555(6) . ?
C8 C9 1.547(7) . ?
C9 C10 1.532(7) . ?
C9 C18 1.572(6) . ?
C10 C11 1.400(7) . ?
C10 C15 1.427(8) . ?
C11 C12 1.381(8) . ?
C12 C13 1.403(10) . ?
C13 C14 1.339(9) . ?
C14 C15 1.403(7) . ?
C15 C16 1.490(8) . ?
C16 C17 1.521(8) . ?
C17 C18 1.546(7) . ?
C18 C19 1.560(7) . ?
C19 C20 1.541(7) . ?
C19 C21 1.551(6) . ?
C21 C22 1.544(7) . ?
C23 O2 1.450(6) . ?
C23 C44 1.529(7) . ?
C23 C24 1.556(7) . ?
C24 C25 1.530(8) . ?
C24 C26 1.539(7) . ?
C24 C27 1.582(6) . ?
C27 C28 1.534(6) . ?
C27 C41 1.554(6) . ?
C28 C29 1.521(7) . ?
C29 C30 1.557(6) . ?
C30 C32 1.548(7) . ?
C30 C31 1.553(7) . ?
C30 C40 1.556(6) . ?
C32 C33 1.392(7) . ?
C32 C37 1.416(7) . ?
C33 C34 1.390(7) . ?
C34 C35 1.395(8) . ?
C35 C36 1.399(8) . ?
C36 C37 1.400(7) . ?
C37 C38 1.509(7) . ?
C38 C39 1.530(8) . ?
C39 C40 1.548(6) . ?
C40 C41 1.563(6) . ?
C41 C42 1.546(7) . ?
C41 C43 1.557(6) . ?
C43 C44 1.525(7) . ?
